data_2006385
loop_
_publ_author_name
'Reinaldo Atencio'
'Ricardo Gait\'an'
'Sara Pekerar'
'Jos\'e D. Medina'

_publ_contact_author
;
     Dr. Reinaldo Atencio
     Centro de Qu\'imica
     Instituto Venezolano de Investigaciones Cient\'ificas (IVIC)
     Apartado 21827
     Caracas 1020-A
     VENEZUELA
;
_publ_section_title
;
 (13<i>E</i>)-({-})-Labda-8(17),13-dien-15-oic Acid
;
_journal_issue 8
_journal_name_full 'Acta Crystallographica Section C'
_journal_page_first 1068
_journal_page_last 1070
_journal_paper_doi 10.1107/S0108270197003016
_journal_volume 53
_journal_year 1997
_chemical_formula_sum 'C20 H32 O2'
_chemical_formula_weight 304.46
_chemical_name_systematic (-)-labda-8(17),13E-dien-15-oic
_space_group_IT_number 5
_symmetry_cell_setting monoclinic
_symmetry_space_group_name_Hall 'C 2y'
_symmetry_space_group_name_H-M 'C 1 2 1'
_audit_creation_method SHELXL
_cell_angle_alpha 90.00
_cell_angle_beta 113.134(11)
_cell_angle_gamma 90.00
_cell_formula_units_Z 4
_cell_length_a 24.967(3)
_cell_length_b 6.075(2)
_cell_length_c 13.232(2)
_cell_measurement_reflns_used 25
_cell_measurement_temperature 293(2)
_cell_measurement_theta_max 41.33
_cell_measurement_theta_min 37.92
_cell_volume 1845.6(7)
_computing_cell_refinement 'MSC/AFC Diffractometer Control Software'
_computing_data_collection
;
MSC/AFC Diffractometer Control Software (Molecular Structure
Corporation, 1992)
;
_computing_data_reduction 'TEXSAN (Molecular Structure Corporation, 1995)'
_computing_molecular_graphics TEXSAN
_computing_publication_material SHELXL93
_computing_structure_refinement 'SHELXL93 (Sheldrick, 1993)'
_computing_structure_solution 'SIR92 (Altomare et al., 1994), PARST95 (Nardelli, 1995)'
_diffrn_ambient_temperature 293(2)
_diffrn_measurement_device AFC-7S
_diffrn_measurement_method '\w-2\q scans'
_diffrn_radiation_monochromator graphite
_diffrn_radiation_source 'Normal-focus sealed tube'
_diffrn_radiation_type MoK\a
_diffrn_radiation_wavelength 0.71069
_diffrn_reflns_av_R_equivalents 0.0063
_diffrn_reflns_av_sigmaI/netI 0.0175
_diffrn_reflns_limit_h_max 29
_diffrn_reflns_limit_h_min 0
_diffrn_reflns_limit_k_max 7
_diffrn_reflns_limit_k_min 0
_diffrn_reflns_limit_l_max 14
_diffrn_reflns_limit_l_min -15
_diffrn_reflns_number 1842
_diffrn_reflns_theta_max 25.00
_diffrn_reflns_theta_min 2.88
_diffrn_standards_decay_% 0.74
_diffrn_standards_interval_count 150
_diffrn_standards_number 3
_exptl_absorpt_coefficient_mu 0.068
_exptl_absorpt_correction_T_max 1.00
_exptl_absorpt_correction_T_min 0.94
_exptl_absorpt_correction_type '\y scan (North, Phillips & Mathews, 1968)'
_exptl_crystal_colour colorless
_exptl_crystal_density_diffrn 1.096
_exptl_crystal_description rod
_exptl_crystal_F_000 672
_exptl_crystal_size_max 0.69
_exptl_crystal_size_mid 0.36
_exptl_crystal_size_min 0.30
_refine_diff_density_max 0.153
_refine_diff_density_min -0.169
_refine_ls_abs_structure_details 'Flack (1983)'
_refine_ls_abs_structure_Flack 0(3)
_refine_ls_extinction_coef 0.012(3)
_refine_ls_extinction_method 'SHELXL93 (Sheldrick, 1993)'
_refine_ls_goodness_of_fit_all 1.108
_refine_ls_goodness_of_fit_obs 1.150
_refine_ls_matrix_type full
_refine_ls_number_parameters 205
_refine_ls_number_reflns 1730
_refine_ls_number_restraints 1
_refine_ls_restrained_S_all 1.434
_refine_ls_restrained_S_obs 1.149
_refine_ls_R_factor_all 0.0742
_refine_ls_R_factor_obs .044
_refine_ls_shift/esd_max 0.005
_refine_ls_shift/esd_mean 0.001
_refine_ls_structure_factor_coef Fsqd
_refine_ls_weighting_details 'w = 1/[\s^2^(Fo^2^)+(0.0710P)^2^+0.3371P] where P=(Fo^2^+2Fc^2^)/3'
_refine_ls_weighting_scheme calc
_refine_ls_wR_factor_all 0.163
_refine_ls_wR_factor_obs .1194
_reflns_number_observed 1525
_reflns_number_total 1796
_reflns_observed_criterion >2sigma(I)
_cod_data_source_file fr1024.cif
_cod_data_source_block rg9ac
_cod_depositor_comments
;
The following automatic conversions were performed:

'_refine_ls_weighting_scheme' value 'calc w =
1/[\s^2^(Fo^2^)+(0.0710P)^2^+0.3371P] where P=(Fo^2^+2Fc^2^)/3' was
changed to 'calc'. New tag '_refine_ls_weighting_details' was
created. The value of the new tag was set to 'w =
1/[\s^2^(Fo^2^)+(0.0710P)^2^+0.3371P] where P=(Fo^2^+2Fc^2^)/3'.

Automatic conversion script
Id: cif_fix_values 3143 2015-03-26 13:38:13Z robertas 
;
_cod_original_cell_volume 1845.7(6)
_cod_original_sg_symbol_H-M 'C 2'
_cod_database_code 2006385

loop_
_symmetry_equiv_pos_as_xyz
'x, y, z'
'-x, y, -z'
'x+1/2, y+1/2, z'
'-x+1/2, y+1/2, -z'

loop_
_atom_site_aniso_label
_atom_site_aniso_U_11
_atom_site_aniso_U_22
_atom_site_aniso_U_33
_atom_site_aniso_U_12
_atom_site_aniso_U_13
_atom_site_aniso_U_23
O1 .111(2) .076(2) .0655(14) .014(2) .0095(13) .0090(14)
O2 .123(2) .077(2) .0643(15) .016(2) .0085(13) -.0017(14)
C1 .063(2) .072(2) .0482(13) .007(2) .0289(12) .006(2)
C2 .064(2) .094(3) .063(2) .009(2) .0370(14) .009(2)
C3 .0557(15) .077(2) .072(2) .002(2) .0260(13) .009(2)
C4 .062(2) .054(2) .0482(13) .0006(14) .0155(12) .0003(13)
C5 .064(2) .041(2) .0437(12) .0015(13) .0266(11) .0004(12)
C6 .076(2) .084(2) .0484(14) .001(2) .0326(13) .004(2)
C7 .082(2) .096(2) .063(2) .005(2) .048(2) .002(2)
C8 .062(2) .065(2) .067(2) -.003(2) .0352(13) .0047(15)
C9 .0591(14) .0465(14) .0485(12) -.0021(14) .0268(11) -.0009(13)
C10 .0562(14) .0418(15) .0439(13) .0010(13) .0229(11) .0012(12)
C11 .061(2) .057(2) .0542(14) .005(2) .0213(12) -.0007(15)
C12 .065(2) .064(2) .064(2) .009(2) .0279(13) .002(2)
C13 .0470(14) .067(2) .065(2) .002(2) .0210(12) .007(2)
C14 .0513(14) .063(2) .060(2) .003(2) .0096(12) .006(2)
C15 .0534(15) .065(2) .060(2) .003(2) .0080(12) .004(2)
C16 .089(2) .085(3) .079(2) .027(2) .028(2) .009(2)
C17 .076(2) .098(3) .097(2) -.018(2) .042(2) .006(2)
C18 .080(2) .052(2) .058(2) .004(2) .0218(14) -.006(2)
C19 .083(2) .065(2) .063(2) .015(2) .024(2) .009(2)
C20 .085(2) .077(2) .060(2) -.001(2) .013(2) -.005(2)

loop_
_atom_site_label
_atom_site_fract_x
_atom_site_fract_y
_atom_site_fract_z
_atom_site_U_iso_or_equiv
_atom_site_thermal_displace_type
_atom_site_calc_flag
_atom_site_refinement_flags
_atom_site_occupancy
_atom_site_disorder_group
_atom_site_type_symbol
O1 .99217(12) .3712(5) .8967(2) .0920(9) Uani d . 1 . O
H1O 1.0000 .37(2) 1.0000 .20(4) Uiso d SP .50 . H
O2 .97813(14) .7312(5) .8912(2) .0969(9) Uani d . 1 . O
H2O 1.0000 .72(2) 1.0000 .24(5) Uiso d SP .50 . H
C1 .74206(11) .5709(6) .3861(2) .0590(7) Uani d . 1 . C
H1 .75913(11) .6314(6) .4614(2) .091(2) Uiso d R 1 . H
H2 .74848(11) .4036(6) .3897(2) .091(2) Uiso d R 1 . H
C2 .67802(12) .6310(7) .3354(2) .0698(10) Uani d . 1 . C
H3 .67358(12) .7796(7) .3453(2) .091(2) Uiso d R 1 . H
H4 .66165(12) .5609(7) .3841(2) .091(2) Uiso d R 1 . H
C3 .64977(12) .5509(7) .2189(2) .0680(8) Uani d . 1 . C
H5 .60924(12) .5961(7) .1890(2) .091(2) Uiso calc R 1 . H
H6 .65064(12) .3913(7) .2190(2) .091(2) Uiso calc R 1 . H
C4 .67844(13) .6352(5) .1437(2) .0567(7) Uani d . 1 . C
C5 .74509(11) .5849(5) .1994(2) .0481(6) Uani d . 1 . C
H7 .74746(11) .4238(5) .2024(2) .091(2) Uiso calc R 1 . H
C6 .77873(13) .6515(6) .1295(2) .0669(9) Uani d . 1 . C
H8 .78147(13) .8337(6) .1243(2) .091(2) Uiso d R 1 . H
H9 .75601(13) .5913(6) .0540(2) .091(2) Uiso d R 1 . H
C7 .84054(13) .5555(8) .1770(2) .0746(9) Uani d . 1 . C
H10 .83856(13) .3964(8) .1707(2) .091(2) Uiso calc R 1 . H
H11 .86223(13) .6098(8) .1354(2) .091(2) Uiso calc R 1 . H
C8 .87134(13) .6187(6) .2951(2) .0616(8) Uani d . 1 . C
C9 .83857(11) .5496(5) .3654(2) .0496(6) Uani d . 1 . C
H12 .83528(11) .3884(5) .3563(2) .091(2) Uiso d R 1 . H
C10 .77707(11) .6597(4) .3211(2) .0463(6) Uani d . 1 . C
C11 .87382(12) .5765(6) .4895(2) .0578(7) Uani d . 1 . C
H13 .84344(12) .5492(6) .5265(2) .091(2) Uiso d R 1 . H
H14 .88657(12) .7239(6) .5031(2) .091(2) Uiso d R 1 . H
C12 .92097(13) .4028(6) .5349(2) .0634(8) Uani d . 1 . C
H15 .90025(13) .2481(6) .5100(2) .091(2) Uiso d R 1 . H
H16 .94855(13) .4144(6) .4989(2) .091(2) Uiso d R 1 . H
C13 .95375(11) .3920(6) .6572(2) .0600(7) Uani d . 1 . C
C14 .94757(11) .5454(6) .7233(2) .0618(8) Uani d . 1 . C
H17 .92704(11) .6676(6) .6915(2) .091(2) Uiso d R 1 . H
C15 .97465(12) .5471(7) .8436(2) .0640(8) Uani d . 1 . C
C16 .9921(2) .1940(8) .6949(3) .0860(11) Uani d . 1 . C
H18 .9887(2) .1058(8) .6325(3) .091(2) Uiso calc R 1 . H
H19 .9804(2) .1089(8) .7439(3) .091(2) Uiso calc R 1 . H
H20 1.0318(2) .2401(8) .7325(3) .091(2) Uiso calc R 1 . H
C17 .9205(2) .7326(8) .3293(3) .0878(11) Uani d . 1 . C
H21 .9440(2) .7806(8) .4065(3) .091(2) Uiso d R 1 . H
H22 .9341(2) .7657(8) .2648(3) .091(2) Uiso d R 1 . H
C18 .78462(14) .9081(6) .3364(2) .0646(8) Uani d . 1 . C
H23 .80631(14) .9624(6) .2957(2) .091(2) Uiso calc R 1 . H
H24 .80527(14) .9409(6) .4130(2) .091(2) Uiso calc R 1 . H
H25 .74705(14) .9773(6) .3102(2) .091(2) Uiso calc R 1 . H
C19 .66376(15) .8787(6) .1156(3) .0718(9) Uani d . 1 . C
H26 .68211(15) .9287(6) .0682(3) .091(2) Uiso calc R 1 . H
H27 .67767(15) .9640(6) .1820(3) .091(2) Uiso calc R 1 . H
H28 .62233(15) .8957(6) .0791(3) .091(2) Uiso calc R 1 . H
C20 .6514(2) .5054(7) .0346(2) .0788(10) Uani d . 1 . C
H29 .6685(2) .5536(7) -.0150(2) .091(2) Uiso calc R 1 . H
H30 .6101(2) .5309(7) .0022(2) .091(2) Uiso calc R 1 . H
H31 .6587(2) .3510(7) .0490(2) .091(2) Uiso calc R 1 . H

loop_
_atom_type_symbol
_atom_type_description
_atom_type_scat_dispersion_real
_atom_type_scat_dispersion_imag
_atom_type_scat_source
C C 0.0033 0.0016 'International Tables Vol C Tables 4.2.6.8 and 6.1.1.4'
H H 0.0000 0.0000 'International Tables Vol C Tables 4.2.6.8 and 6.1.1.4'
O O 0.0106 0.0060 'International Tables Vol C Tables 4.2.6.8 and 6.1.1.4'

loop_
_geom_angle_atom_site_label_1
_geom_angle_atom_site_label_2
_geom_angle_atom_site_label_3
_geom_angle
_geom_angle_publ_flag
C15 O1 H1O 118(5) yes
C15 O2 H2O 115(6) yes
C2 C1 C10 113.5(2) yes
C2 C1 H1 108.6(2) no
C10 C1 H1 108.50(14) no
C2 C1 H2 112.2(2) no
C10 C1 H2 105.0(2) no
H1 C1 H2 108.9 no
C3 C2 C1 111.4(2) yes
C3 C2 H3 115.3(2) no
C1 C2 H3 109.7(2) no
C3 C2 H4 112.5(2) no
C1 C2 H4 104.03(15) no
H3 C2 H4 103.1 no
C2 C3 C4 114.2(3) yes
C2 C3 H5 108.7(2) no
C4 C3 H5 108.7(2) no
C2 C3 H6 108.7(2) no
C4 C3 H6 108.7(2) no
H5 C3 H6 107.6 no
C3 C4 C19 110.7(3) yes
C3 C4 C20 107.0(3) yes
C19 C4 C20 106.9(3) yes
C3 C4 C5 108.2(2) yes
C19 C4 C5 114.3(3) yes
C20 C4 C5 109.5(2) yes
C6 C5 C10 111.6(2) yes
C6 C5 C4 113.5(2) yes
C10 C5 C4 116.7(2) yes
C6 C5 H7 104.5(2) no
C10 C5 H7 104.51(14) no
C4 C5 H7 104.5(2) no
C7 C6 C5 110.8(2) yes
C7 C6 H8 109.1(2) no
C5 C6 H8 111.2(2) no
C7 C6 H9 110.7(2) no
C5 C6 H9 106.03(15) no
H8 C6 H9 109.0 no
C8 C7 C6 110.6(3) yes
C8 C7 H10 109.5(2) no
C6 C7 H10 109.5(2) no
C8 C7 H11 109.5(2) no
C6 C7 H11 109.5(2) no
H10 C7 H11 108.1 no
C17 C8 C7 121.2(3) yes
C17 C8 C9 125.8(3) yes
C7 C8 C9 112.9(3) yes
C8 C9 C11 113.9(2) yes
C8 C9 C10 109.8(2) yes
C11 C9 C10 114.9(2) yes
C8 C9 H12 103.8(2) no
C11 C9 H12 102.8(2) no
C10 C9 H12 110.90(15) no
C18 C10 C1 109.8(2) yes
C18 C10 C5 114.4(2) yes
C1 C10 C5 107.6(2) yes
C18 C10 C9 108.8(2) yes
C1 C10 C9 109.2(2) yes
C5 C10 C9 107.0(2) yes
C12 C11 C9 112.3(2) yes
C12 C11 H13 106.9(2) no
C9 C11 H13 105.22(13) no
C12 C11 H14 115.7(2) no
C9 C11 H14 108.3(2) no
H13 C11 H14 107.9 no
C13 C12 C11 117.8(3) yes
C13 C12 H15 106.8(2) no
C11 C12 H15 106.6(2) no
C13 C12 H16 109.69(15) no
C11 C12 H16 109.9(2) no
H15 C12 H16 105.2 no
C14 C13 C16 124.7(3) yes
C14 C13 C12 121.6(3) yes
C16 C13 C12 113.6(3) yes
C13 C14 C15 126.7(3) yes
C13 C14 H17 117.4(2) no
C15 C14 H17 115.7(2) no
O1 C15 O2 122.0(3) yes
O1 C15 C14 120.7(3) yes
O2 C15 C14 117.2(3) yes
C13 C16 H18 109.5(2) no
C13 C16 H19 109.5(2) no
H18 C16 H19 109.5 no
C13 C16 H20 109.5(2) no
H18 C16 H20 109.5 no
H19 C16 H20 109.5 no
C8 C17 H21 126.5(2) no
C8 C17 H22 111.9(2) no
H21 C17 H22 121.5 no
C10 C18 H23 109.5(2) no
C10 C18 H24 109.5(2) no
H23 C18 H24 109.5 no
C10 C18 H25 109.5(2) no
H23 C18 H25 109.5 no
H24 C18 H25 109.5 no
C4 C19 H26 109.5(2) no
C4 C19 H27 109.5(2) no
H26 C19 H27 109.5 no
C4 C19 H28 109.5(2) no
H26 C19 H28 109.5 no
H27 C19 H28 109.5 no
C4 C20 H29 109.5(2) no
C4 C20 H30 109.5(2) no
H29 C20 H30 109.5 no
C4 C20 H31 109.5(2) no
H29 C20 H31 109.5 no
H30 C20 H31 109.5 no

loop_
_geom_bond_atom_site_label_1
_geom_bond_atom_site_label_2
_geom_bond_site_symmetry_2
_geom_bond_distance
_geom_bond_publ_flag
O1 C15 . 1.259(4) yes
O1 H1O . 1.31(13) yes
O2 C15 . 1.270(5) yes
O2 H2O . 1.33(14) yes
C1 C2 . 1.516(4) yes
C1 C10 . 1.545(4) yes
C1 H1 . .99 no
C1 H2 . 1.03 no
C2 C3 . 1.502(4) yes
C2 H3 . .92 no
C2 H4 . .99 no
C3 C4 . 1.525(4) yes
C3 H5 . .97 no
C3 H6 . .97 no
C4 C19 . 1.534(5) yes
C4 C20 . 1.547(4) yes
C4 C5 . 1.563(4) yes
C5 C6 . 1.528(4) yes
C5 C10 . 1.558(3) yes
C5 H7 . .98 no
C6 C7 . 1.534(5) yes
C6 H8 . 1.11 no
C6 H9 . 1.00 no
C7 C8 . 1.495(4) yes
C7 H10 . .97 no
C7 H11 . .97 no
C8 C17 . 1.324(5) yes
C8 C9 . 1.520(4) yes
C9 C11 . 1.537(3) yes
C9 C10 . 1.562(4) yes
C9 H12 . .99 no
C10 C18 . 1.524(4) yes
C11 C12 . 1.518(4) yes
C11 H13 . 1.07 no
C11 H14 . .94 no
C12 C13 . 1.501(4) yes
C12 H15 . 1.06 no
C12 H16 . .98 no
C13 C14 . 1.328(5) yes
C13 C16 . 1.496(5) yes
C14 C15 . 1.465(4) yes
C14 H17 . .91 no
C16 H18 . .96 no
C16 H19 . .96 no
C16 H20 . .96 no
C17 H21 . 1.00 no
C17 H22 . 1.06 no
C18 H23 . .96 no
C18 H24 . .96 no
C18 H25 . .96 no
C19 H26 . .96 no
C19 H27 . .96 no
C19 H28 . .96 no
C20 H29 . .96 no
C20 H30 . .96 no
C20 H31 . .96 no
